data_4087847
loop_
_publ_author_name
'Siwatch, Rahul Kumar'
'Karwasara, Surendar'
'Sharma, Mahendra Kumar'
'Mondal, Santigopal'
'Mukherjee, Goutam'
'Rajaraman, Gopalan'
'Nagendran, Selvarajan'

_publ_section_title
;
 Reactivity of LGe--NR2 and LGe(E)--NR2 over LGe--Cl and LGe(E)--Cl toward
 Me3SiX (L = Aminotroponiminate; NR2 = N(SiMe3)2/NC4H4; E = S/Se; X =
 Br/CN)
;
_journal_issue 4
_journal_name_full Organometallics
_journal_page_first 429
_journal_paper_doi 10.1021/acs.organomet.5b00643
_journal_volume 35
_journal_year 2016
_chemical_formula_moiety 'C15 H23 Br Ge N2 Se'
_chemical_formula_sum 'C15 H23 Br Ge N2 Se'
_chemical_formula_weight 462.82
_space_group_IT_number 61
_space_group_name_Hall '-P 2ac 2ab'
_space_group_name_H-M_alt 'P b c a'
_symmetry_cell_setting orthorhombic
_symmetry_space_group_name_Hall '-P 2ac 2ab'
_symmetry_space_group_name_H-M 'P b c a'
_atom_sites_solution_hydrogens geom
_atom_sites_solution_primary direct
_atom_sites_solution_secondary difmap
_audit_creation_method SHELXL-97
_cell_angle_alpha 90.00
_cell_angle_beta 90.00
_cell_angle_gamma 90.00
_cell_formula_units_Z 8
_cell_length_a 11.2999(15)
_cell_length_b 16.175(2)
_cell_length_c 19.365(3)
_cell_measurement_reflns_used 3348
_cell_measurement_temperature 100(2)
_cell_measurement_theta_max 27.61
_cell_measurement_theta_min 2.44
_cell_volume 3539.5(8)
_computing_cell_refinement 'Bruker SMART'
_computing_data_collection 'Bruker SMART'
_computing_data_reduction 'Bruker SAINT'
_computing_molecular_graphics 'Bruker SHELXTL'
_computing_publication_material 'Bruker SHELXTL'
_computing_structure_refinement 'SHELXL-97 (Sheldrick, 1997)'
_computing_structure_solution 'SHELXS-97 (Sheldrick, 1990)'
_diffrn_ambient_temperature 100(2)
_diffrn_measured_fraction_theta_full 1.000
_diffrn_measured_fraction_theta_max 1.000
_diffrn_measurement_device_type 'CCD area detector'
_diffrn_measurement_method 'phi and omega scans'
_diffrn_radiation_monochromator graphite
_diffrn_radiation_source 'fine-focus sealed tube'
_diffrn_radiation_type MoK\a
_diffrn_radiation_wavelength 0.71073
_diffrn_reflns_av_R_equivalents 0.0600
_diffrn_reflns_av_sigmaI/netI 0.0355
_diffrn_reflns_limit_h_max 13
_diffrn_reflns_limit_h_min -12
_diffrn_reflns_limit_k_max 19
_diffrn_reflns_limit_k_min -18
_diffrn_reflns_limit_l_max 23
_diffrn_reflns_limit_l_min -14
_diffrn_reflns_number 17369
_diffrn_reflns_theta_full 25.00
_diffrn_reflns_theta_max 25.00
_diffrn_reflns_theta_min 2.10
_exptl_absorpt_coefficient_mu 6.038
_exptl_absorpt_correction_T_max 0.450
_exptl_absorpt_correction_T_min 0.297
_exptl_absorpt_correction_type multi-scan
_exptl_absorpt_process_details '(SADABS; Bruker, 2000)'
_exptl_crystal_colour orange
_exptl_crystal_density_diffrn 1.737
_exptl_crystal_density_method 'not measured'
_exptl_crystal_description block
_exptl_crystal_F_000 1824.0
_exptl_crystal_size_max 0.430
_exptl_crystal_size_mid 0.172
_exptl_crystal_size_min 0.133
_refine_diff_density_max 0.860
_refine_diff_density_min -0.826
_refine_diff_density_rms 0.127
_refine_ls_extinction_method none
_refine_ls_goodness_of_fit_ref 1.083
_refine_ls_hydrogen_treatment constr
_refine_ls_matrix_type full
_refine_ls_number_parameters 185
_refine_ls_number_reflns 3117
_refine_ls_number_restraints 0
_refine_ls_restrained_S_all 1.083
_refine_ls_R_factor_all 0.0348
_refine_ls_R_factor_gt 0.0294
_refine_ls_shift/su_max 0.001
_refine_ls_shift/su_mean 0.000
_refine_ls_structure_factor_coef Fsqd
_refine_ls_weighting_details 'calc w=1/[\s^2^(Fo^2^)+(0.0438P)^2^+0.3156P] where P=(Fo^2^+2Fc^2^)/3'
_refine_ls_weighting_scheme calc
_refine_ls_wR_factor_gt 0.0722
_refine_ls_wR_factor_ref 0.0744
_reflns_number_gt 2755
_reflns_number_total 3117
_reflns_threshold_expression >2sigma(I)
_cod_data_source_file om5b00643_si_001.cif
_cod_data_source_block 7
_cod_database_code 4087847

loop_
_symmetry_equiv_pos_as_xyz
'x, y, z'
'-x+1/2, -y, z+1/2'
'-x, y+1/2, -z+1/2'
'x+1/2, -y+1/2, -z'
'-x, -y, -z'
'x-1/2, y, -z-1/2'
'x, -y-1/2, z-1/2'
'-x-1/2, y-1/2, z'

loop_
_atom_site_label
_atom_site_type_symbol
_atom_site_fract_x
_atom_site_fract_y
_atom_site_fract_z
_atom_site_U_iso_or_equiv
_atom_site_adp_type
_atom_site_occupancy
_atom_site_symmetry_multiplicity
_atom_site_calc_flag
_atom_site_refinement_flags
Ge1 Ge 0.60596(3) 0.14026(2) 0.597370(17) 0.01287(11) Uani 1 1 d .
Br1 Br 0.69404(3) 0.044547(19) 0.522396(17) 0.01963(11) Uani 1 1 d .
Se1 Se 0.41555(3) 0.12007(2) 0.611737(17) 0.01782(11) Uani 1 1 d .
N1 N 0.6780(2) 0.23848(16) 0.56713(13) 0.0139(5) Uani 1 1 d .
N2 N 0.7051(2) 0.15148(15) 0.67470(13) 0.0131(5) Uani 1 1 d .
C1 C 0.7738(2) 0.26028(19) 0.60427(15) 0.0121(6) Uani 1 1 d .
C2 C 0.8474(3) 0.32527(19) 0.58276(16) 0.0156(7) Uani 1 1 d .
H2 H 0.8236 0.3506 0.5419 0.019 Uiso 1 1 calc R
C3 C 0.9500(3) 0.3587(2) 0.61179(17) 0.0172(7) Uani 1 1 d .
H3 H 0.9835 0.4024 0.5875 0.021 Uiso 1 1 calc R
C4 C 1.0087(2) 0.3362(2) 0.67149(17) 0.0181(7) Uani 1 1 d .
H4 H 1.0776 0.3651 0.6819 0.022 Uiso 1 1 calc R
C5 C 0.9752(3) 0.2748(2) 0.71744(17) 0.0199(7) Uani 1 1 d .
H5 H 1.0241 0.2693 0.7558 0.024 Uiso 1 1 calc R
C6 C 0.8810(2) 0.2206(2) 0.71543(16) 0.0164(7) Uani 1 1 d .
H6 H 0.8776 0.1845 0.7528 0.020 Uiso 1 1 calc R
C7 C 0.7896(2) 0.21000(18) 0.66737(16) 0.0130(6) Uani 1 1 d .
C8 C 0.6443(3) 0.27865(19) 0.50197(16) 0.0155(6) Uani 1 1 d .
H8A H 0.5939 0.2414 0.4759 0.019 Uiso 1 1 calc R
H8B H 0.7151 0.2885 0.4749 0.019 Uiso 1 1 calc R
C9 C 0.6883(3) 0.0981(2) 0.73590(16) 0.0165(7) Uani 1 1 d .
H9A H 0.6064 0.1017 0.7506 0.020 Uiso 1 1 calc R
H9B H 0.7372 0.1189 0.7733 0.020 Uiso 1 1 calc R
C10 C 0.5791(3) 0.36078(19) 0.51227(17) 0.0173(7) Uani 1 1 d .
H10 H 0.6321 0.3989 0.5366 0.021 Uiso 1 1 calc R
C11 C 0.7191(2) 0.00788(19) 0.72313(16) 0.0158(7) Uani 1 1 d .
H11 H 0.6690 -0.0125 0.6855 0.019 Uiso 1 1 calc R
C12 C 0.4662(3) 0.3506(2) 0.55537(19) 0.0227(8) Uani 1 1 d .
H12A H 0.4277 0.4032 0.5600 0.034 Uiso 1 1 calc R
H12B H 0.4864 0.3298 0.6003 0.034 Uiso 1 1 calc R
H12C H 0.4139 0.3124 0.5328 0.034 Uiso 1 1 calc R
C13 C 0.5525(3) 0.3970(2) 0.44109(18) 0.0251(8) Uani 1 1 d .
H13A H 0.6254 0.4076 0.4173 0.038 Uiso 1 1 calc R
H13B H 0.5093 0.4477 0.4463 0.038 Uiso 1 1 calc R
H13C H 0.5061 0.3583 0.4150 0.038 Uiso 1 1 calc R
C14 C 0.6905(3) -0.04194(19) 0.78814(18) 0.0196(7) Uani 1 1 d .
H14A H 0.7404 -0.0239 0.8253 0.029 Uiso 1 1 calc R
H14B H 0.7040 -0.0996 0.7794 0.029 Uiso 1 1 calc R
H14C H 0.6091 -0.0336 0.8005 0.029 Uiso 1 1 calc R
C15 C 0.8491(3) -0.0035(2) 0.70179(17) 0.0206(7) Uani 1 1 d .
H15A H 0.8665 0.0318 0.6632 0.031 Uiso 1 1 calc R
H15B H 0.8624 -0.0600 0.6890 0.031 Uiso 1 1 calc R
H15C H 0.8996 0.0108 0.7398 0.031 Uiso 1 1 calc R

loop_
_atom_site_aniso_label
_atom_site_aniso_U_11
_atom_site_aniso_U_22
_atom_site_aniso_U_33
_atom_site_aniso_U_23
_atom_site_aniso_U_13
_atom_site_aniso_U_12
Ge1 0.01080(17) 0.0127(2) 0.0151(2) 0.00047(13) -0.00067(12) -0.00090(12)
Br1 0.02113(18) 0.0155(2) 0.0223(2) -0.00198(13) 0.00387(13) 0.00170(12)
Se1 0.01197(17) 0.0240(2) 0.0175(2) -0.00053(13) 0.00102(12) -0.00356(12)
N1 0.0125(12) 0.0138(14) 0.0154(14) 0.0020(11) -0.0025(10) -0.0003(10)
N2 0.0133(12) 0.0105(13) 0.0154(14) 0.0020(10) -0.0014(10) 0.0004(10)
C1 0.0108(14) 0.0124(16) 0.0130(16) -0.0011(12) -0.0003(12) 0.0045(12)
C2 0.0152(15) 0.0165(17) 0.0150(17) 0.0005(13) 0.0027(13) 0.0012(13)
C3 0.0116(15) 0.0133(17) 0.0268(19) -0.0029(13) 0.0054(14) -0.0029(12)
C4 0.0119(14) 0.0171(17) 0.0254(19) -0.0046(14) -0.0030(13) -0.0046(12)
C5 0.0175(15) 0.0202(18) 0.0220(18) -0.0067(14) -0.0059(14) 0.0030(13)
C6 0.0173(15) 0.0149(17) 0.0171(18) -0.0005(13) -0.0011(13) 0.0036(12)
C7 0.0107(14) 0.0110(16) 0.0174(17) -0.0010(12) 0.0038(12) 0.0007(11)
C8 0.0154(14) 0.0179(17) 0.0133(16) 0.0024(13) -0.0036(13) -0.0029(12)
C9 0.0139(14) 0.0189(17) 0.0167(17) 0.0030(14) 0.0001(12) -0.0025(13)
C10 0.0148(15) 0.0155(17) 0.0217(18) 0.0025(13) -0.0045(13) -0.0022(12)
C11 0.0112(14) 0.0164(17) 0.0198(18) 0.0018(13) -0.0020(13) -0.0007(12)
C12 0.0207(17) 0.0158(18) 0.032(2) 0.0021(15) -0.0002(15) 0.0035(13)
C13 0.0253(18) 0.0223(19) 0.028(2) 0.0059(15) -0.0066(15) -0.0005(14)
C14 0.0135(15) 0.0182(18) 0.027(2) 0.0065(14) -0.0014(13) -0.0005(12)
C15 0.0178(16) 0.0181(18) 0.026(2) 0.0034(14) 0.0021(14) 0.0046(13)

loop_
_atom_type_symbol
_atom_type_description
_atom_type_scat_dispersion_real
_atom_type_scat_dispersion_imag
_atom_type_scat_source
C C 0.0033 0.0016 'International Tables Vol C Tables 4.2.6.8 and 6.1.1.4'
H H 0.0000 0.0000 'International Tables Vol C Tables 4.2.6.8 and 6.1.1.4'
N N 0.0061 0.0033 'International Tables Vol C Tables 4.2.6.8 and 6.1.1.4'
Se Se -0.0929 2.2259 'International Tables Vol C Tables 4.2.6.8 and 6.1.1.4'
Ge Ge 0.1547 1.8001 'International Tables Vol C Tables 4.2.6.8 and 6.1.1.4'
Br Br -0.2901 2.4595 'International Tables Vol C Tables 4.2.6.8 and 6.1.1.4'

loop_
_geom_angle_atom_site_label_1
_geom_angle_atom_site_label_2
_geom_angle_atom_site_label_3
_geom_angle
N1 Ge1 N2 84.74(11)
N1 Ge1 Se1 126.17(7)
N2 Ge1 Se1 119.88(8)
N1 Ge1 Br1 100.46(8)
N2 Ge1 Br1 107.71(8)
Se1 Ge1 Br1 113.368(18)
C1 N1 C8 123.4(2)
C1 N1 Ge1 113.8(2)
C8 N1 Ge1 121.95(19)
C7 N2 C9 125.7(2)
C7 N2 Ge1 113.9(2)
C9 N2 Ge1 120.38(19)
N1 C1 C2 120.9(3)
N1 C1 C7 113.2(3)
C2 C1 C7 125.8(3)
C3 C2 C1 131.5(3)
C3 C2 H2 114.3
C1 C2 H2 114.3
C4 C3 C2 129.2(3)
C4 C3 H3 115.4
C2 C3 H3 115.4
C3 C4 C5 126.5(3)
C3 C4 H4 116.7
C5 C4 H4 116.7
C6 C5 C4 130.4(3)
C6 C5 H5 114.8
C4 C5 H5 114.8
C5 C6 C7 131.7(3)
C5 C6 H6 114.1
C7 C6 H6 114.1
N2 C7 C6 122.5(3)
N2 C7 C1 112.7(2)
C6 C7 C1 124.8(3)
N1 C8 C10 113.3(3)
N1 C8 H8A 108.9
C10 C8 H8A 108.9
N1 C8 H8B 108.9
C10 C8 H8B 108.9
H8A C8 H8B 107.7
N2 C9 C11 113.6(3)
N2 C9 H9A 108.8
C11 C9 H9A 108.8
N2 C9 H9B 108.8
C11 C9 H9B 108.8
H9A C9 H9B 107.7
C13 C10 C8 108.0(3)
C13 C10 C12 111.6(3)
C8 C10 C12 112.2(3)
C13 C10 H10 108.3
C8 C10 H10 108.3
C12 C10 H10 108.3
C9 C11 C14 108.9(3)
C9 C11 C15 112.1(3)
C14 C11 C15 111.1(2)
C9 C11 H11 108.2
C14 C11 H11 108.2
C15 C11 H11 108.2
C10 C12 H12A 109.5
C10 C12 H12B 109.5
H12A C12 H12B 109.5
C10 C12 H12C 109.5
H12A C12 H12C 109.5
H12B C12 H12C 109.5
C10 C13 H13A 109.5
C10 C13 H13B 109.5
H13A C13 H13B 109.5
C10 C13 H13C 109.5
H13A C13 H13C 109.5
H13B C13 H13C 109.5
C11 C14 H14A 109.5
C11 C14 H14B 109.5
H14A C14 H14B 109.5
C11 C14 H14C 109.5
H14A C14 H14C 109.5
H14B C14 H14C 109.5
C11 C15 H15A 109.5
C11 C15 H15B 109.5
H15A C15 H15B 109.5
C11 C15 H15C 109.5
H15A C15 H15C 109.5
H15B C15 H15C 109.5

loop_
_geom_bond_atom_site_label_1
_geom_bond_atom_site_label_2
_geom_bond_distance
Ge1 N1 1.879(2)
Ge1 N2 1.879(2)
Ge1 Se1 2.1940(5)
Ge1 Br1 2.3441(5)
N1 C1 1.347(4)
N1 C8 1.470(4)
N2 C7 1.352(4)
N2 C9 1.478(4)
C1 C2 1.403(4)
C1 C7 1.479(4)
C2 C3 1.397(4)
C2 H2 0.9300
C3 C4 1.382(5)
C3 H3 0.9300
C4 C5 1.386(5)
C4 H4 0.9300
C5 C6 1.380(4)
C5 H5 0.9300
C6 C7 1.401(4)
C6 H6 0.9300
C8 C10 1.532(4)
C8 H8A 0.9700
C8 H8B 0.9700
C9 C11 1.521(5)
C9 H9A 0.9700
C9 H9B 0.9700
C10 C13 1.527(5)
C10 C12 1.533(4)
C10 H10 0.9800
C11 C14 1.529(4)
C11 C15 1.537(4)
C11 H11 0.9800
C12 H12A 0.9600
C12 H12B 0.9600
C12 H12C 0.9600
C13 H13A 0.9600
C13 H13B 0.9600
C13 H13C 0.9600
C14 H14A 0.9600
C14 H14B 0.9600
C14 H14C 0.9600
C15 H15A 0.9600
C15 H15B 0.9600
C15 H15C 0.9600

loop_
_geom_torsion_atom_site_label_1
_geom_torsion_atom_site_label_2
_geom_torsion_atom_site_label_3
_geom_torsion_atom_site_label_4
_geom_torsion
N2 Ge1 N1 C1 11.4(2)
Se1 Ge1 N1 C1 134.93(17)
Br1 Ge1 N1 C1 -95.7(2)
N2 Ge1 N1 C8 -178.6(2)
Se1 Ge1 N1 C8 -55.1(2)
Br1 Ge1 N1 C8 74.3(2)
N1 Ge1 N2 C7 -11.0(2)
Se1 Ge1 N2 C7 -140.12(17)
Br1 Ge1 N2 C7 88.3(2)
N1 Ge1 N2 C9 169.9(2)
Se1 Ge1 N2 C9 40.8(2)
Br1 Ge1 N2 C9 -90.8(2)
C8 N1 C1 C2 1.2(4)
Ge1 N1 C1 C2 171.0(2)
C8 N1 C1 C7 -179.3(3)
Ge1 N1 C1 C7 -9.5(3)
N1 C1 C2 C3 -179.9(3)
C7 C1 C2 C3 0.7(5)
C1 C2 C3 C4 0.0(6)
C2 C3 C4 C5 -1.7(6)
C3 C4 C5 C6 2.0(6)
C4 C5 C6 C7 -0.2(6)
C9 N2 C7 C6 7.3(4)
Ge1 N2 C7 C6 -171.8(2)
C9 N2 C7 C1 -172.5(3)
Ge1 N2 C7 C1 8.5(3)
C5 C6 C7 N2 179.2(3)
C5 C6 C7 C1 -1.1(5)
N1 C1 C7 N2 0.7(4)
C2 C1 C7 N2 -179.8(3)
N1 C1 C7 C6 -179.1(3)
C2 C1 C7 C6 0.4(5)
C1 N1 C8 C10 -80.4(3)
Ge1 N1 C8 C10 110.6(3)
C7 N2 C9 C11 -110.4(3)
Ge1 N2 C9 C11 68.6(3)
N1 C8 C10 C13 178.4(2)
N1 C8 C10 C12 -58.1(3)
N2 C9 C11 C14 -176.2(2)
N2 C9 C11 C15 60.4(3)
